data_7027009
loop_
_publ_author_name
'Boer\'e, Ren\'e T.'
'Klassen, Vicki'
'Wolmersh\"auser, Gotthelf'

_publ_section_title
;
 Synthesis of some very bulky N,N&#x2032;-disubstituted amidines and
 initial studies of their coordination chemistry&#x200A;&#x2020;
;
_journal_issue 24
_journal_name_full 'Journal of the Chemical Society, Dalton Transactions'
_journal_page_first 4147
_journal_paper_doi 10.1039/a805548c
_journal_year 1998
_chemical_formula_sum 'C26 H38 N2'
_chemical_formula_weight 378.58
_chemical_name_systematic
;
 ?
;
_space_group_IT_number 20
_symmetry_cell_setting orthorhombic
_symmetry_space_group_name_Hall 'C 2c 2'
_symmetry_space_group_name_H-M 'C 2 2 21'
_atom_sites_solution_hydrogens geom
_atom_sites_solution_primary direct
_atom_sites_solution_secondary difmap
_audit_creation_method SHELXL-97
_cell_angle_alpha 90.00
_cell_angle_beta 90.00
_cell_angle_gamma 90.00
_cell_formula_units_Z 8
_cell_length_a 14.9260(10)
_cell_length_b 20.1330(10)
_cell_length_c 16.671(2)
_cell_measurement_reflns_used 39
_cell_measurement_temperature 293(2)
_cell_measurement_theta_max 21.136
_cell_measurement_theta_min 10.498
_cell_volume 5009.7(7)
_computing_cell_refinement 'Siemens XSCANS'
_computing_data_collection 'Stoe IPDS V2.63'
_computing_data_reduction 'Stoe IPDS V2.63'
_computing_molecular_graphics 'Siemens SHELXTL'
_computing_publication_material 'Siemens SHELXTL'
_computing_structure_refinement 'SHELXL-97 (Sheldrick, 1997)'
_computing_structure_solution 'SHELXS-97 (Sheldrick, 1990)'
_diffrn_ambient_temperature 293(2)
_diffrn_measured_fraction_theta_full 0.441
_diffrn_measured_fraction_theta_max 0.441
_diffrn_measurement_device 'Stoe IPDS'
_diffrn_measurement_method 'Phi oscillation'
_diffrn_radiation_monochromator graphite
_diffrn_radiation_source 'fine-focus sealed tube'
_diffrn_radiation_type MoK\a
_diffrn_radiation_wavelength 0.71073
_diffrn_reflns_av_R_equivalents 0.0335
_diffrn_reflns_av_sigmaI/netI 0.0410
_diffrn_reflns_limit_h_max -1
_diffrn_reflns_limit_h_min -18
_diffrn_reflns_limit_k_max 25
_diffrn_reflns_limit_k_min -25
_diffrn_reflns_limit_l_max 20
_diffrn_reflns_limit_l_min -21
_diffrn_reflns_number 8778
_diffrn_reflns_theta_full 26.99
_diffrn_reflns_theta_max 26.99
_diffrn_reflns_theta_min 2.98
_exptl_absorpt_coefficient_mu 0.058
_exptl_absorpt_correction_T_max 0.9829
_exptl_absorpt_correction_T_min 0.9717
_exptl_crystal_colour colorless
_exptl_crystal_density_diffrn 1.004
_exptl_crystal_density_method 'not measured'
_exptl_crystal_description 'transparent prisms'
_exptl_crystal_F_000 1664
_exptl_crystal_size_max 0.50
_exptl_crystal_size_mid 0.30
_exptl_crystal_size_min 0.30
_refine_diff_density_max 0.079
_refine_diff_density_min -0.067
_refine_diff_density_rms 0.018
_refine_ls_abs_structure_details 'Flack H D (1983), Acta Cryst. A39, 876-881'
_refine_ls_abs_structure_Flack 0(3)
_refine_ls_extinction_coef 0.028(4)
_refine_ls_extinction_expression Fc^*^=kFc[1+0.001xFc^2^\l^3^/sin(2\q)]^-1/4^
_refine_ls_extinction_method SHELXL
_refine_ls_goodness_of_fit_ref 0.808
_refine_ls_hydrogen_treatment mixed
_refine_ls_matrix_type full
_refine_ls_number_parameters 406
_refine_ls_number_reflns 4945
_refine_ls_number_restraints 1
_refine_ls_restrained_S_all 0.808
_refine_ls_R_factor_all 0.0920
_refine_ls_R_factor_gt 0.0454
_refine_ls_shift/su_max 0.753
_refine_ls_shift/su_mean 0.065
_refine_ls_structure_factor_coef Fsqd
_refine_ls_weighting_details 'w=1/[\s^2^(Fo^2^)+(0.0973P)^2^+0.0000P] where P=(Fo^2^+2Fc^2^)/3'
_refine_ls_weighting_scheme calc
_refine_ls_wR_factor_gt 0.1140
_refine_ls_wR_factor_ref 0.1366
_reflns_number_gt 2679
_reflns_number_total 4945
_reflns_threshold_expression >2sigma(I)
_cod_data_source_file 805548csup1.cif
_cod_data_source_block 9619
_cod_depositor_comments
;
The following automatic conversions were performed:

'_symmetry_cell_setting' value 'Orthorhombic' changed to
'orthorhombic' according to
/home/saulius/struct/CIF-dictionaries/cif_core.dic dictionary named
'cif_core.dic' version 2.4.2 from 2011-04-26.

Automatic conversion script
Id: cif_fix_values 1891 2012-01-12 08:04:46Z andrius 

The following automatic conversions were performed:

'_refine_ls_weighting_scheme' value 'calc
w=1/[\s^2^(Fo^2^)+(0.0973P)^2^+0.0000P] where P=(Fo^2^+2Fc^2^)/3' was
changed to 'calc'. New tag '_refine_ls_weighting_details' was
created. The value of the new tag was set to
'w=1/[\s^2^(Fo^2^)+(0.0973P)^2^+0.0000P] where P=(Fo^2^+2Fc^2^)/3'.

Automatic conversion script
Id: cif_fix_values 3143 2015-03-26 13:38:13Z robertas 
;
_cod_original_sg_symbol_H-M C222(1)
_cod_database_code 7027009

loop_
_symmetry_equiv_pos_as_xyz
'x, y, z'
'-x, -y, z+1/2'
'-x, y, -z+1/2'
'x, -y, -z'
'x+1/2, y+1/2, z'
'-x+1/2, -y+1/2, z+1/2'
'-x+1/2, y+1/2, -z+1/2'
'x+1/2, -y+1/2, -z'

loop_
_atom_site_label
_atom_site_type_symbol
_atom_site_fract_x
_atom_site_fract_y
_atom_site_fract_z
_atom_site_U_iso_or_equiv
_atom_site_adp_type
_atom_site_occupancy
_atom_site_calc_flag
_atom_site_refinement_flags
N1 N 0.48703(11) 0.24030(8) 0.14388(10) 0.0718(4) Uani 1 d .
N2 N 0.38110(11) 0.20448(9) 0.23124(10) 0.0713(4) Uani 1 d D
H3 H 0.426(4) 0.208(4) 0.272(3) 0.25(3) Uiso 1 d D
C1 C 0.40303(13) 0.22286(10) 0.15686(12) 0.0694(5) Uani 1 d .
C2 C 0.33509(19) 0.22386(19) 0.09124(16) 0.0936(8) Uani 1 d .
H2A H 0.280(3) 0.238(2) 0.103(2) 0.145(14) Uiso 1 d .
H2B H 0.323(4) 0.176(3) 0.072(4) 0.194(19) Uiso 1 d .
H2C H 0.360(3) 0.244(2) 0.040(3) 0.148(12) Uiso 1 d .
C9 C 0.51641(14) 0.26380(12) 0.06739(12) 0.0783(6) Uani 1 d .
C10 C 0.55280(16) 0.21905(17) 0.01222(15) 0.0958(8) Uani 1 d .
C11 C 0.5607(2) 0.1464(2) 0.0291(3) 0.1239(11) Uani 1 d .
H11 H 0.5381(19) 0.1348(15) 0.073(2) 0.099(9) Uiso 1 d .
C12 C 0.5023(5) 0.1042(4) -0.0268(8) 0.207(4) Uani 1 d .
H12A H 0.511(5) 0.053(4) -0.016(5) 0.24(3) Uiso 1 d .
H12B H 0.533(4) 0.114(3) -0.077(4) 0.18(3) Uiso 1 d .
H12C H 0.435(4) 0.126(3) -0.011(4) 0.21(2) Uiso 1 d .
C13 C 0.6564(4) 0.1219(4) 0.0263(5) 0.1557(18) Uani 1 d .
H13A H 0.676(5) 0.115(4) -0.023(5) 0.23(3) Uiso 1 d .
H13B H 0.658(4) 0.080(3) 0.058(4) 0.20(3) Uiso 1 d .
H13C H 0.698(3) 0.152(2) 0.055(3) 0.157(15) Uiso 1 d .
C14 C 0.5831(2) 0.2450(3) -0.06150(19) 0.1235(12) Uani 1 d .
H14 H 0.601(3) 0.199(3) -0.106(3) 0.180(16) Uiso 1 d .
C15 C 0.5787(2) 0.3114(3) -0.0779(2) 0.1332(15) Uani 1 d .
H15 H 0.595(2) 0.3349(19) -0.130(3) 0.140(11) Uiso 1 d .
C16 C 0.5449(2) 0.3531(3) -0.0237(3) 0.1252(14) Uani 1 d .
H16 H 0.537(2) 0.394(2) -0.034(3) 0.141(15) Uiso 1 d .
C17 C 0.51283(18) 0.33213(15) 0.05038(15) 0.0975(8) Uani 1 d .
C18 C 0.4752(3) 0.38184(17) 0.1100(3) 0.1254(11) Uani 1 d .
H18 H 0.471(3) 0.358(3) 0.157(4) 0.21(2) Uiso 1 d .
C19 C 0.5445(5) 0.4338(3) 0.1354(5) 0.183(2) Uani 1 d .
H19A H 0.508(5) 0.466(3) 0.194(4) 0.23(2) Uiso 1 d .
H19B H 0.571(5) 0.452(3) 0.085(5) 0.22(3) Uiso 1 d .
H19C H 0.595(4) 0.407(3) 0.181(4) 0.21(2) Uiso 1 d .
C20 C 0.3926(5) 0.4172(4) 0.0771(6) 0.203(3) Uani 1 d .
H20A H 0.348(3) 0.460(3) 0.117(3) 0.190(17) Uiso 1 d .
H20B H 0.351(4) 0.388(3) 0.058(3) 0.165(17) Uiso 1 d .
H20C H 0.431(9) 0.467(8) 0.019(12) 0.45(8) Uiso 1 d .
C21 C 0.29478(14) 0.17989(11) 0.25197(13) 0.0767(5) Uani 1 d .
C22 C 0.23453(16) 0.22153(15) 0.29160(14) 0.0906(7) Uani 1 d .
C23 C 0.2593(3) 0.29356(17) 0.30889(16) 0.1076(9) Uani 1 d .
H23 H 0.325(3) 0.302(2) 0.306(3) 0.152(14) Uiso 1 d .
C24 C 0.2212(6) 0.3404(3) 0.2486(3) 0.178(3) Uani 1 d .
H24A H 0.237(5) 0.322(4) 0.190(6) 0.28(4) Uiso 1 d .
H24B H 0.257(5) 0.391(6) 0.267(6) 0.29(3) Uiso 1 d .
H24C H 0.152(2) 0.3350(15) 0.2652(19) 0.100(9) Uiso 1 d .
C25 C 0.2408(4) 0.3163(3) 0.3939(2) 0.1404(16) Uani 1 d .
H25A H 0.255(5) 0.282(4) 0.436(5) 0.25(3) Uiso 1 d .
H25B H 0.179(4) 0.317(3) 0.398(3) 0.180(19) Uiso 1 d .
H25C H 0.259(2) 0.370(2) 0.413(3) 0.142(12) Uiso 1 d .
C26 C 0.1522(2) 0.1945(3) 0.3157(2) 0.1222(12) Uani 1 d .
H26 H 0.115(3) 0.2194(19) 0.344(2) 0.131(11) Uiso 1 d .
C27 C 0.1305(2) 0.1304(3) 0.2995(2) 0.1279(12) Uani 1 d .
H27 H 0.073(3) 0.1046(18) 0.316(2) 0.132(10) Uiso 1 d .
C28 C 0.1888(2) 0.0907(2) 0.2609(3) 0.1242(11) Uani 1 d .
H28 H 0.175(3) 0.043(3) 0.261(3) 0.177(16) Uiso 1 d .
C29 C 0.27314(16) 0.11391(14) 0.23658(19) 0.0985(7) Uani 1 d .
C30 C 0.3378(2) 0.06686(16) 0.1967(3) 0.1315(12) Uani 1 d .
H30 H 0.389(2) 0.0990(19) 0.172(2) 0.134(11) Uiso 1 d .
C31 C 0.2980(5) 0.0278(3) 0.1285(5) 0.181(2) Uani 1 d .
H31A H 0.362(4) -0.006(3) 0.092(4) 0.22(2) Uiso 1 d .
H31B H 0.280(3) 0.059(2) 0.088(3) 0.130(14) Uiso 1 d .
H31C H 0.249(3) -0.002(3) 0.153(3) 0.156(14) Uiso 1 d .
C32 C 0.3752(4) 0.0176(3) 0.2621(6) 0.188(3) Uani 1 d .
H32A H 0.417(6) -0.013(4) 0.221(5) 0.27(3) Uiso 1 d .
H32B H 0.322(5) -0.015(4) 0.270(5) 0.26(3) Uiso 1 d .
H32C H 0.417(5) 0.056(4) 0.292(5) 0.25(3) Uiso 1 d .

loop_
_atom_site_aniso_label
_atom_site_aniso_U_11
_atom_site_aniso_U_22
_atom_site_aniso_U_33
_atom_site_aniso_U_23
_atom_site_aniso_U_13
_atom_site_aniso_U_12
N1 0.0671(9) 0.0838(10) 0.0645(9) 0.0067(7) 0.0009(7) -0.0108(7)
N2 0.0682(9) 0.0781(10) 0.0677(9) 0.0009(8) 0.0036(7) -0.0080(7)
C1 0.0688(12) 0.0727(11) 0.0669(11) -0.0011(9) -0.0040(8) -0.0098(8)
C2 0.0705(14) 0.134(2) 0.0761(14) 0.0041(14) -0.0102(11) -0.0155(15)
C9 0.0671(11) 0.1022(15) 0.0657(11) 0.0102(10) -0.0040(9) -0.0148(10)
C10 0.0756(13) 0.134(2) 0.0781(14) -0.0058(14) 0.0065(10) -0.0117(13)
C11 0.119(3) 0.133(3) 0.120(2) -0.024(2) 0.031(2) -0.0007(19)
C12 0.142(4) 0.155(5) 0.325(12) -0.054(6) -0.043(7) -0.002(4)
C13 0.129(3) 0.178(5) 0.160(4) -0.033(4) -0.017(3) 0.031(3)
C14 0.0890(18) 0.203(4) 0.0783(15) -0.005(2) 0.0097(12) -0.018(2)
C15 0.095(2) 0.217(5) 0.088(2) 0.046(3) -0.0013(16) -0.028(2)
C16 0.101(2) 0.163(4) 0.112(3) 0.064(3) -0.0074(19) -0.022(2)
C17 0.0898(16) 0.1126(19) 0.0901(15) 0.0285(14) -0.0054(12) -0.0180(14)
C18 0.144(3) 0.0915(19) 0.141(3) 0.0235(19) 0.007(2) -0.0077(17)
C19 0.207(5) 0.150(4) 0.191(6) -0.018(4) -0.030(5) -0.048(4)
C20 0.146(4) 0.150(4) 0.314(10) -0.025(5) -0.038(5) 0.029(3)
C21 0.0684(12) 0.0851(14) 0.0765(12) 0.0090(10) 0.0053(10) -0.0035(10)
C22 0.0876(15) 0.111(2) 0.0730(13) 0.0137(12) 0.0120(11) 0.0142(13)
C23 0.128(2) 0.110(2) 0.0843(15) -0.0107(14) 0.0123(14) 0.0295(18)
C24 0.286(9) 0.121(3) 0.125(3) 0.001(3) -0.041(4) 0.050(4)
C25 0.138(3) 0.191(5) 0.092(2) -0.027(2) 0.0008(18) 0.041(3)
C26 0.0872(19) 0.175(4) 0.104(2) 0.028(2) 0.0268(16) 0.024(2)
C27 0.0836(19) 0.175(4) 0.125(2) 0.029(3) 0.0181(17) -0.023(2)
C28 0.095(2) 0.129(3) 0.149(3) 0.027(2) 0.008(2) -0.0343(19)
C29 0.0811(14) 0.0913(17) 0.1232(19) 0.0098(15) 0.0121(14) -0.0172(12)
C30 0.107(2) 0.0812(18) 0.206(4) -0.020(2) 0.019(2) -0.0145(16)
C31 0.201(5) 0.123(4) 0.218(6) -0.038(4) 0.016(5) -0.029(4)
C32 0.139(3) 0.124(3) 0.300(8) -0.026(4) -0.028(5) 0.012(3)

loop_
_atom_type_symbol
_atom_type_description
_atom_type_scat_dispersion_real
_atom_type_scat_dispersion_imag
_atom_type_scat_source
C C 0.0033 0.0016 'International Tables Vol C Tables 4.2.6.8 and 6.1.1.4'
H H 0.0000 0.0000 'International Tables Vol C Tables 4.2.6.8 and 6.1.1.4'
N N 0.0061 0.0033 'International Tables Vol C Tables 4.2.6.8 and 6.1.1.4'

loop_
_geom_angle_atom_site_label_1
_geom_angle_atom_site_label_2
_geom_angle_atom_site_label_3
_geom_angle
C1 N1 C9 121.72(16)
C1 N2 C21 122.96(17)
N1 C1 N2 117.32(17)
N1 C1 C2 121.46(19)
N2 C1 C2 121.22(19)
C10 C9 C17 120.9(2)
C10 C9 N1 119.6(2)
C17 C9 N1 119.5(2)
C14 C10 C9 117.4(3)
C14 C10 C11 120.1(3)
C9 C10 C11 122.5(2)
C10 C11 C13 112.9(4)
C10 C11 C12 112.5(5)
C13 C11 C12 109.7(5)
C15 C14 C10 121.4(4)
C16 C15 C14 120.0(3)
C15 C16 C17 122.7(5)
C16 C17 C9 117.6(4)
C16 C17 C18 120.5(4)
C9 C17 C18 121.8(2)
C17 C18 C20 111.8(5)
C17 C18 C19 112.4(4)
C20 C18 C19 109.1(5)
C22 C21 C29 120.7(2)
C22 C21 N2 119.3(2)
C29 C21 N2 119.8(2)
C26 C22 C21 117.8(3)
C26 C22 C23 121.9(3)
C21 C22 C23 120.3(2)
C24 C23 C25 111.7(4)
C24 C23 C22 112.4(4)
C25 C23 C22 114.8(4)
C27 C26 C22 121.3(4)
C28 C27 C26 120.4(3)
C27 C28 C29 121.4(4)
C28 C29 C21 118.2(3)
C28 C29 C30 119.5(3)
C21 C29 C30 122.2(2)
C29 C30 C31 114.1(4)
C29 C30 C32 108.4(4)
C31 C30 C32 109.5(5)

loop_
_geom_bond_atom_site_label_1
_geom_bond_atom_site_label_2
_geom_bond_distance
N1 C1 1.320(2)
N1 C9 1.429(3)
N2 C1 1.335(3)
N2 C21 1.423(3)
C1 C2 1.492(3)
C9 C10 1.397(4)
C9 C17 1.406(4)
C10 C14 1.410(5)
C10 C11 1.493(5)
C11 C13 1.512(6)
C11 C12 1.534(8)
C14 C15 1.366(6)
C15 C16 1.333(7)
C16 C17 1.391(5)
C17 C18 1.518(5)
C18 C20 1.525(7)
C18 C19 1.532(6)
C21 C22 1.396(3)
C21 C29 1.391(4)
C22 C26 1.403(5)
C22 C23 1.524(5)
C23 C24 1.491(5)
C23 C25 1.515(4)
C26 C27 1.358(6)
C27 C28 1.345(6)
C28 C29 1.403(4)
C29 C30 1.508(5)
C30 C31 1.503(8)
C30 C32 1.577(9)
